data_4509866
loop_
_publ_author_name
'Meng, Wei'
'Xu, Zhouqing'
'Ding, Jie'
'Wu, Dongqing'
'Han, Xiao'
'Hou, Hongwei'
'Fan, Yaoting'

_publ_section_title
;
 A Systematic Research on the Synthesis, Structures, and Application in
 Photocatalysis of Cluster-Based Coordination Complexes
;
_journal_issue 2
_journal_name_full 'Crystal Growth &amp; Design'
_journal_page_first 730
_journal_paper_doi 10.1021/cg401601d
_journal_volume 14
_journal_year 2014
_chemical_formula_sum 'C27 H22 Cd2 N O12'
_chemical_formula_weight 777.26
_chemical_name_systematic
; 
 ? 
;
_space_group_IT_number 14
_symmetry_cell_setting monoclinic
_symmetry_space_group_name_Hall '-P 2ybc'
_symmetry_space_group_name_H-M 'P 1 21/c 1'
_atom_sites_solution_hydrogens geom
_atom_sites_solution_primary direct
_atom_sites_solution_secondary difmap
_audit_creation_method SHELXL-97
_cell_angle_alpha 90.00
_cell_angle_beta 127.642(19)
_cell_angle_gamma 90.00
_cell_formula_units_Z 4
_cell_length_a 17.001(3)
_cell_length_b 8.5304(17)
_cell_length_c 23.469(8)
_cell_measurement_temperature 293(2)
_cell_volume 2695.1(14)
_computing_structure_refinement 'SHELXL-97 (Sheldrick, 1997)'
_computing_structure_solution 'SHELXS-97 (Sheldrick, 1990)'
_diffrn_ambient_temperature 293(2)
_diffrn_measured_fraction_theta_full 0.984
_diffrn_measured_fraction_theta_max 0.984
_diffrn_measurement_method '\w scan'
_diffrn_radiation_monochromator graphite
_diffrn_radiation_source 'fine-focus sealed tube'
_diffrn_radiation_type MoK\a
_diffrn_radiation_wavelength 0.71073
_diffrn_reflns_av_R_equivalents 0.0497
_diffrn_reflns_av_sigmaI/netI 0.0610
_diffrn_reflns_limit_h_max 20
_diffrn_reflns_limit_h_min -22
_diffrn_reflns_limit_k_max 11
_diffrn_reflns_limit_k_min -9
_diffrn_reflns_limit_l_max 30
_diffrn_reflns_limit_l_min -19
_diffrn_reflns_number 18775
_diffrn_reflns_theta_full 28.00
_diffrn_reflns_theta_max 28.00
_diffrn_reflns_theta_min 1.51
_exptl_absorpt_coefficient_mu 1.647
_exptl_absorpt_correction_T_max 0.7342
_exptl_absorpt_correction_T_min 0.6379
_exptl_absorpt_correction_type multi-scan
_exptl_crystal_density_diffrn 1.916
_exptl_crystal_density_method 'not measured'
_exptl_crystal_F_000 1532
_exptl_crystal_size_max 0.30
_exptl_crystal_size_mid 0.20
_exptl_crystal_size_min 0.20
_refine_diff_density_max 2.253
_refine_diff_density_min -1.793
_refine_diff_density_rms 0.256
_refine_ls_extinction_method none
_refine_ls_goodness_of_fit_ref 1.139
_refine_ls_hydrogen_treatment constr
_refine_ls_matrix_type full
_refine_ls_number_parameters 392
_refine_ls_number_reflns 6402
_refine_ls_number_restraints 6
_refine_ls_restrained_S_all 1.139
_refine_ls_R_factor_all 0.0883
_refine_ls_R_factor_gt 0.0671
_refine_ls_shift/su_max 0.023
_refine_ls_shift/su_mean 0.001
_refine_ls_structure_factor_coef Fsqd
_refine_ls_weighting_details 'calc w=1/[\s^2^(Fo^2^)+(0.0912P)^2^+4.9804P] where P=(Fo^2^+2Fc^2^)/3'
_refine_ls_weighting_scheme calc
_refine_ls_wR_factor_gt 0.1708
_refine_ls_wR_factor_ref 0.1925
_reflns_number_gt 5078
_reflns_number_total 6402
_reflns_threshold_expression >2sigma(I)
_cod_data_source_file cg401601d_si_005.cif
_cod_data_source_block 1
_cod_original_cell_volume 2695.1(12)
_cod_original_sg_symbol_H-M P21/c
_cod_database_code 4509866

loop_
_symmetry_equiv_pos_as_xyz
'x, y, z'
'-x, y+1/2, -z+1/2'
'-x, -y, -z'
'x, -y-1/2, z-1/2'

loop_
_atom_site_label
_atom_site_type_symbol
_atom_site_fract_x
_atom_site_fract_y
_atom_site_fract_z
_atom_site_U_iso_or_equiv
_atom_site_adp_type
_atom_site_occupancy
_atom_site_symmetry_multiplicity
_atom_site_calc_flag
_atom_site_refinement_flags
_atom_site_disorder_assembly
_atom_site_disorder_group
Cd1 Cd 0.17349(4) 1.29753(7) 0.57493(3) 0.03897(19) Uani 1 1 d . . .
Cd2 Cd 0.41098(4) 1.12069(6) 0.72082(3) 0.02781(17) Uani 1 1 d . . .
N1 N 0.4459(5) 1.0936(7) 0.8321(3) 0.0343(14) Uani 1 1 d . A .
O1 O 0.2408(4) 1.0545(6) 0.6415(3) 0.0431(13) Uani 1 1 d . A .
O3 O 0.4295(5) 0.8536(6) 0.7218(4) 0.0558(19) Uani 1 1 d . A .
O2 O 0.1295(6) 0.8719(8) 0.5756(3) 0.077(3) Uani 1 1 d . A .
O4 O 0.4245(4) 0.5999(6) 0.7313(3) 0.0352(12) Uani 1 1 d . . .
O5 O -0.1853(5) 0.8131(9) 0.7835(4) 0.0626(18) Uani 1 1 d . . .
O11 O 0.3184(4) 1.3463(6) 0.6969(3) 0.0359(11) Uani 1 1 d . A .
O7 O 0.2682(5) 0.2257(7) 1.0408(3) 0.0455(14) Uani 1 1 d . . .
O8 O 0.3994(5) 0.3757(8) 1.1199(3) 0.0506(16) Uani 1 1 d . . .
O6 O -0.0655(5) 0.8241(10) 0.9009(4) 0.067(2) Uani 1 1 d . . .
O9 O 0.1413(10) 1.5550(10) 0.5401(6) 0.112(4) Uani 1 1 d . A .
O12 O 0.2794(18) 0.762(2) 0.5480(13) 0.255(10) Uani 1 1 d G . .
O10A O 0.0369(14) 1.262(4) 0.4555(9) 0.065(10) Uani 0.35(2) 1 d PU A 1
O10B O 0.0694(10) 1.124(2) 0.4825(6) 0.079(5) Uani 0.65(2) 1 d P A 2
C1 C 0.3389(6) 0.6701(8) 0.8034(4) 0.0311(15) Uani 1 1 d . . .
H1 H 0.3968 0.6111 0.8315 0.037 Uiso 1 1 calc R . .
C2 C 0.2739(6) 0.6753(9) 0.8212(4) 0.0310(15) Uani 1 1 d . . .
C3 C 0.1869(5) 0.7621(9) 0.7778(4) 0.0298(14) Uani 1 1 d . . .
C4 C 0.1668(6) 0.8407(9) 0.7180(4) 0.0319(15) Uani 1 1 d . . .
H4 H 0.1078 0.8967 0.6886 0.038 Uiso 1 1 calc R . .
C5 C 0.2317(5) 0.8381(8) 0.7009(4) 0.0286(14) Uani 1 1 d . A .
C6 C 0.3185(5) 0.7518(8) 0.7442(4) 0.0277(14) Uani 1 1 d . A .
C7 C 0.2980(5) 0.5779(8) 0.8855(4) 0.0281(14) Uani 1 1 d . . .
C8 C 0.3795(7) 0.5993(10) 0.9517(5) 0.0432(19) Uani 1 1 d . . .
H8 H 0.4281 0.6682 0.9604 0.052 Uiso 1 1 calc R . .
C9 C 0.3928(6) 0.5188(10) 1.0088(4) 0.0444(19) Uani 1 1 d . . .
H9 H 0.4494 0.5370 1.0556 0.053 Uiso 1 1 calc R . .
C10 C 0.3216(6) 0.4108(9) 0.9961(4) 0.0338(16) Uani 1 1 d . . .
C11 C 0.2397(7) 0.3863(10) 0.9262(5) 0.045(2) Uani 1 1 d . . .
H11 H 0.1917 0.3143 0.9162 0.053 Uiso 1 1 calc R . .
C12 C 0.2280(6) 0.4678(10) 0.8707(4) 0.0417(18) Uani 1 1 d . . .
H12 H 0.1731 0.4487 0.8234 0.050 Uiso 1 1 calc R . .
C13 C 0.1151(6) 0.7739(9) 0.7947(4) 0.0329(15) Uani 1 1 d . . .
C14 C 0.1435(7) 0.8444(12) 0.8584(5) 0.049(2) Uani 1 1 d . . .
H14 H 0.2078 0.8823 0.8915 0.059 Uiso 1 1 calc R . .
C15 C 0.0742(7) 0.8576(12) 0.8720(5) 0.051(2) Uani 1 1 d . . .
H15 H 0.0922 0.9062 0.9139 0.061 Uiso 1 1 calc R . .
C16 C -0.0205(6) 0.7989(10) 0.8236(5) 0.0406(18) Uani 1 1 d . . .
C17 C -0.0478(6) 0.7278(10) 0.7607(5) 0.0429(19) Uani 1 1 d . . .
H17 H -0.1111 0.6856 0.7285 0.051 Uiso 1 1 calc R . .
C18 C 0.0204(6) 0.7198(9) 0.7460(5) 0.0411(18) Uani 1 1 d . . .
H18 H 0.0011 0.6772 0.7027 0.049 Uiso 1 1 calc R . .
C19 C 0.5279(7) 1.0204(11) 0.8829(4) 0.045(2) Uani 1 1 d . . .
H19 H 0.5715 0.9907 0.8734 0.055 Uiso 1 1 calc R A .
C20 C 0.5534(7) 0.9847(11) 0.9500(4) 0.048(2) Uani 1 1 d . A .
H20 H 0.6141 0.9370 0.9846 0.058 Uiso 1 1 calc R . .
C21 C 0.4898(5) 1.0194(9) 0.9654(3) 0.0306(15) Uani 1 1 d . . .
C22 C 0.4008(7) 1.0938(13) 0.9105(5) 0.057(3) Uani 1 1 d . A .
H22 H 0.3541 1.1201 0.9175 0.069 Uiso 1 1 calc R . .
C23 C 0.3831(7) 1.1276(12) 0.8457(5) 0.054(3) Uani 1 1 d . . .
H23 H 0.3238 1.1769 0.8100 0.065 Uiso 1 1 calc R A .
C24 C 0.3947(5) 0.7371(9) 0.7308(4) 0.0297(15) Uani 1 1 d . . .
C25 C 0.2011(5) 0.9262(9) 0.6349(4) 0.0326(15) Uani 1 1 d . . .
C26 C 0.3298(6) 0.3315(10) 1.0567(4) 0.0374(17) Uani 1 1 d . . .
C27 C -0.0961(7) 0.8147(11) 0.8370(5) 0.046(2) Uani 1 1 d . . .

loop_
_atom_site_aniso_label
_atom_site_aniso_U_11
_atom_site_aniso_U_22
_atom_site_aniso_U_33
_atom_site_aniso_U_23
_atom_site_aniso_U_13
_atom_site_aniso_U_12
Cd1 0.0361(3) 0.0507(4) 0.0407(3) 0.0026(2) 0.0289(3) 0.0010(2)
Cd2 0.0281(3) 0.0354(3) 0.0279(3) -0.0008(2) 0.0212(2) -0.0015(2)
N1 0.034(3) 0.049(4) 0.029(3) 0.006(3) 0.023(3) 0.007(3)
O1 0.035(3) 0.045(3) 0.036(3) 0.011(2) 0.016(2) -0.010(3)
O3 0.075(5) 0.026(3) 0.114(6) -0.004(3) 0.082(5) -0.006(3)
O2 0.078(6) 0.069(5) 0.036(3) 0.002(3) 0.011(4) -0.031(4)
O4 0.035(3) 0.035(3) 0.050(3) -0.003(2) 0.034(3) -0.002(2)
O5 0.038(4) 0.102(5) 0.061(4) -0.008(4) 0.037(3) -0.001(4)
O11 0.038(3) 0.038(3) 0.038(3) -0.004(2) 0.027(3) -0.001(2)
O7 0.060(4) 0.048(3) 0.053(3) 0.000(3) 0.047(3) -0.004(3)
O8 0.051(4) 0.078(4) 0.035(3) 0.007(3) 0.032(3) 0.001(3)
O6 0.049(4) 0.122(6) 0.050(4) -0.002(4) 0.041(3) -0.004(4)
O9 0.211(13) 0.055(5) 0.125(8) 0.015(5) 0.130(9) 0.006(6)
O12 0.31(3) 0.153(14) 0.29(3) -0.014(15) 0.18(2) -0.031(17)
O10A 0.037(11) 0.13(2) 0.028(9) -0.039(12) 0.020(8) -0.059(13)
O10B 0.064(8) 0.105(13) 0.047(7) -0.002(7) 0.024(6) -0.037(8)
C1 0.030(4) 0.035(4) 0.035(4) 0.007(3) 0.023(3) 0.006(3)
C2 0.032(4) 0.041(4) 0.028(3) 0.009(3) 0.022(3) 0.004(3)
C3 0.022(3) 0.045(4) 0.032(3) -0.001(3) 0.021(3) -0.003(3)
C4 0.028(4) 0.037(4) 0.035(4) 0.006(3) 0.022(3) 0.002(3)
C5 0.024(3) 0.034(4) 0.032(3) 0.003(3) 0.019(3) -0.004(3)
C6 0.024(3) 0.034(4) 0.034(3) -0.003(3) 0.022(3) -0.001(3)
C7 0.036(4) 0.029(3) 0.040(4) 0.001(3) 0.034(3) -0.002(3)
C8 0.043(5) 0.048(5) 0.057(5) 0.005(4) 0.040(4) -0.004(4)
C9 0.035(4) 0.058(5) 0.041(4) 0.006(4) 0.024(4) -0.005(4)
C10 0.042(4) 0.037(4) 0.034(4) 0.004(3) 0.029(3) 0.007(3)
C11 0.043(5) 0.051(5) 0.043(4) 0.003(4) 0.028(4) -0.009(4)
C12 0.045(5) 0.046(5) 0.032(4) 0.001(3) 0.022(3) -0.005(4)
C13 0.033(4) 0.040(4) 0.033(3) 0.005(3) 0.024(3) 0.001(3)
C14 0.036(5) 0.078(6) 0.046(5) -0.010(4) 0.032(4) -0.008(4)
C15 0.040(5) 0.087(7) 0.037(4) -0.006(4) 0.029(4) 0.002(4)
C16 0.037(4) 0.052(5) 0.049(4) 0.002(4) 0.035(4) 0.001(3)
C17 0.038(4) 0.051(5) 0.051(5) -0.004(4) 0.033(4) -0.002(4)
C18 0.044(5) 0.047(5) 0.051(5) -0.002(4) 0.038(4) -0.001(4)
C19 0.048(5) 0.064(5) 0.039(4) 0.013(4) 0.034(4) 0.021(4)
C20 0.044(5) 0.075(6) 0.037(4) 0.016(4) 0.031(4) 0.029(4)
C21 0.034(4) 0.040(4) 0.024(3) 0.004(3) 0.021(3) 0.004(3)
C22 0.042(5) 0.104(8) 0.042(5) 0.022(5) 0.033(4) 0.029(5)
C23 0.041(5) 0.092(7) 0.035(4) 0.018(4) 0.027(4) 0.030(5)
C24 0.025(3) 0.035(4) 0.033(3) -0.004(3) 0.020(3) 0.000(3)
C25 0.029(4) 0.040(4) 0.031(3) 0.003(3) 0.020(3) 0.004(3)
C26 0.044(5) 0.046(4) 0.040(4) 0.008(3) 0.034(4) 0.012(4)
C27 0.034(4) 0.061(5) 0.053(5) 0.006(4) 0.032(4) 0.005(4)

loop_
_atom_type_symbol
_atom_type_description
_atom_type_scat_dispersion_real
_atom_type_scat_dispersion_imag
_atom_type_scat_source
C C 0.0033 0.0016 'International Tables Vol C Tables 4.2.6.8 and 6.1.1.4'
H H 0.0000 0.0000 'International Tables Vol C Tables 4.2.6.8 and 6.1.1.4'
Cd Cd -0.8075 1.2024 'International Tables Vol C Tables 4.2.6.8 and 6.1.1.4'
N N 0.0061 0.0033 'International Tables Vol C Tables 4.2.6.8 and 6.1.1.4'
O O 0.0106 0.0060 'International Tables Vol C Tables 4.2.6.8 and 6.1.1.4'

loop_
_geom_angle_atom_site_label_1
_geom_angle_atom_site_label_2
_geom_angle_atom_site_label_3
_geom_angle
_geom_angle_site_symmetry_1
_geom_angle_site_symmetry_3
O7 Cd1 O6 174.8(2) 4_575 2_556
O7 Cd1 O9 91.5(3) 4_575 .
O6 Cd1 O9 86.5(3) 2_556 .
O7 Cd1 O10B 85.0(4) 4_575 .
O6 Cd1 O10B 91.5(4) 2_556 .
O9 Cd1 O10B 113.5(5) . .
O7 Cd1 O10A 87.9(5) 4_575 .
O6 Cd1 O10A 87.1(5) 2_556 .
O9 Cd1 O10A 81.3(8) . .
O10B Cd1 O10A 32.4(7) . .
O7 Cd1 O11 90.1(2) 4_575 .
O6 Cd1 O11 94.8(2) 2_556 .
O9 Cd1 O11 96.1(3) . .
O10B Cd1 O11 150.0(4) . .
O10A Cd1 O11 176.7(6) . .
O7 Cd1 O1 89.7(2) 4_575 .
O6 Cd1 O1 93.5(3) 2_556 .
O9 Cd1 O1 165.2(3) . .
O10B Cd1 O1 81.3(4) . .
O10A Cd1 O1 113.5(8) . .
O11 Cd1 O1 69.16(18) . .
O8 Cd2 O3 87.0(2) 4_575 .
O8 Cd2 O4 79.3(2) 4_575 2_656
O3 Cd2 O4 78.5(2) . 2_656
O8 Cd2 N1 170.7(2) 4_575 .
O3 Cd2 N1 87.2(2) . .
O4 Cd2 N1 92.5(2) 2_656 .
O8 Cd2 O11 97.0(2) 4_575 .
O3 Cd2 O11 153.0(2) . .
O4 Cd2 O11 128.57(19) 2_656 .
N1 Cd2 O11 91.4(2) . .
O8 Cd2 O1 84.1(2) 4_575 .
O3 Cd2 O1 82.3(2) . .
O4 Cd2 O1 155.0(2) 2_656 .
N1 Cd2 O1 102.3(2) . .
O11 Cd2 O1 71.6(2) . .
C19 N1 C23 116.7(6) . .
C19 N1 Cd2 118.2(5) . .
C23 N1 Cd2 124.4(5) . .
C25 O1 Cd2 128.2(5) . .
C25 O1 Cd1 131.8(5) . .
Cd2 O1 Cd1 99.94(19) . .
C24 O3 Cd2 136.1(5) . .
C24 O4 Cd2 107.0(4) . 2_646
Cd2 O11 Cd1 101.19(19) . .
C26 O7 Cd1 128.3(5) . 4_576
C26 O8 Cd2 131.0(5) . 4_576
C27 O6 Cd1 119.4(6) . 2_546
C6 C1 C2 121.3(7) . .
C6 C1 H1 119.4 . .
C2 C1 H1 119.4 . .
C3 C2 C1 118.6(6) . .
C3 C2 C7 122.1(6) . .
C1 C2 C7 119.3(6) . .
C2 C3 C4 119.2(6) . .
C2 C3 C13 121.1(6) . .
C4 C3 C13 119.7(6) . .
C5 C4 C3 122.3(7) . .
C5 C4 H4 118.8 . .
C3 C4 H4 118.8 . .
C4 C5 C6 118.3(6) . .
C4 C5 C25 117.1(6) . .
C6 C5 C25 124.5(6) . .
C5 C6 C1 120.2(6) . .
C5 C6 C24 123.6(6) . .
C1 C6 C24 116.2(6) . .
C8 C7 C12 120.9(7) . .
C8 C7 C2 122.6(7) . .
C12 C7 C2 116.5(7) . .
C7 C8 C9 120.1(8) . .
C7 C8 H8 120.0 . .
C9 C8 H8 120.0 . .
C8 C9 C10 120.4(8) . .
C8 C9 H9 119.8 . .
C10 C9 H9 119.8 . .
C11 C10 C9 118.0(7) . .
C11 C10 C26 120.2(7) . .
C9 C10 C26 121.7(7) . .
C10 C11 C12 120.5(8) . .
C10 C11 H11 119.8 . .
C12 C11 H11 119.8 . .
C11 C12 C7 119.9(8) . .
C11 C12 H12 120.0 . .
C7 C12 H12 120.0 . .
C18 C13 C14 120.2(7) . .
C18 C13 C3 119.4(7) . .
C14 C13 C3 120.4(7) . .
C13 C14 C15 119.3(8) . .
C13 C14 H14 120.4 . .
C15 C14 H14 120.4 . .
C16 C15 C14 120.3(8) . .
C16 C15 H15 119.9 . .
C14 C15 H15 119.9 . .
C15 C16 C17 120.0(7) . .
C15 C16 C27 120.7(8) . .
C17 C16 C27 119.3(8) . .
C16 C17 C18 119.6(8) . .
C16 C17 H17 120.2 . .
C18 C17 H17 120.2 . .
C13 C18 C17 120.6(8) . .
C13 C18 H18 119.7 . .
C17 C18 H18 119.7 . .
N1 C19 C20 124.0(7) . .
N1 C19 H19 118.0 . .
C20 C19 H19 118.0 . .
C21 C20 C19 120.2(7) . .
C21 C20 H20 119.9 . .
C19 C20 H20 119.9 . .
C20 C21 C22 116.0(6) . .
C20 C21 C21 123.5(8) . 3_677
C22 C21 C21 120.5(8) . 3_677
C23 C22 C21 119.3(7) . .
C23 C22 H22 120.3 . .
C21 C22 H22 120.3 . .
N1 C23 C22 123.7(8) . .
N1 C23 H23 118.2 . .
C22 C23 H23 118.2 . .
O3 C24 O4 120.8(6) . .
O3 C24 C6 121.8(7) . .
O4 C24 C6 117.4(6) . .
O1 C25 O2 123.3(7) . .
O1 C25 C5 119.5(6) . .
O2 C25 C5 116.8(7) . .
O7 C26 O8 125.2(7) . .
O7 C26 C10 117.6(7) . .
O8 C26 C10 117.1(7) . .
O5 C27 O6 124.6(8) . .
O5 C27 C16 117.2(8) . .
O6 C27 C16 118.2(8) . .

loop_
_geom_bond_atom_site_label_1
_geom_bond_atom_site_label_2
_geom_bond_distance
_geom_bond_site_symmetry_2
Cd1 O7 2.202(5) 4_575
Cd1 O6 2.240(6) 2_556
Cd1 O9 2.290(8) .
Cd1 O10B 2.308(12) .
Cd1 O10A 2.321(16) .
Cd1 O11 2.413(5) .
Cd1 O1 2.422(5) .
Cd2 O8 2.254(5) 4_575
Cd2 O3 2.298(6) .
Cd2 O4 2.298(5) 2_656
Cd2 N1 2.308(6) .
Cd2 O11 2.327(5) .
Cd2 O1 2.361(5) .
N1 C19 1.313(10) .
N1 C23 1.321(10) .
O1 C25 1.245(9) .
O3 C24 1.239(9) .
O2 C25 1.251(9) .
O4 C24 1.272(9) .
O4 Cd2 2.298(5) 2_646
O5 C27 1.246(11) .
O7 C26 1.254(10) .
O7 Cd1 2.202(5) 4_576
O8 C26 1.263(10) .
O8 Cd2 2.254(5) 4_576
O6 C27 1.253(11) .
O6 Cd1 2.240(6) 2_546
C1 C6 1.393(10) .
C1 C2 1.402(10) .
C1 H1 0.9300 .
C2 C3 1.391(10) .
C2 C7 1.543(9) .
C3 C4 1.397(10) .
C3 C13 1.499(9) .
C4 C5 1.385(9) .
C4 H4 0.9300 .
C5 C6 1.386(10) .
C5 C25 1.499(10) .
C6 C24 1.515(9) .
C7 C8 1.317(12) .
C7 C12 1.384(10) .
C8 C9 1.396(11) .
C8 H8 0.9300 .
C9 C10 1.400(11) .
C9 H9 0.9300 .
C10 C11 1.372(11) .
C10 C26 1.503(10) .
C11 C12 1.379(11) .
C11 H11 0.9300 .
C12 H12 0.9300 .
C13 C18 1.364(11) .
C13 C14 1.396(11) .
C14 C15 1.401(11) .
C14 H14 0.9300 .
C15 C16 1.379(12) .
C15 H15 0.9300 .
C16 C17 1.387(12) .
C16 C27 1.505(11) .
C17 C18 1.399(11) .
C17 H17 0.9300 .
C18 H18 0.9300 .
C19 C20 1.387(10) .
C19 H19 0.9300 .
C20 C21 1.366(10) .
C20 H20 0.9300 .
C21 C22 1.404(11) .
C21 C21 1.476(12) 3_677
C22 C23 1.388(11) .
C22 H22 0.9300 .
C23 H23 0.9300 .

loop_
_geom_torsion_atom_site_label_1
_geom_torsion_atom_site_label_2
_geom_torsion_atom_site_label_3
_geom_torsion_atom_site_label_4
_geom_torsion
_geom_torsion_site_symmetry_1
_geom_torsion_site_symmetry_4
O8 Cd2 N1 C19 2.8(19) 4_575 .
O3 Cd2 N1 C19 53.8(7) . .
O4 Cd2 N1 C19 -24.5(7) 2_656 .
O11 Cd2 N1 C19 -153.2(7) . .
O1 Cd2 N1 C19 135.2(7) . .
O8 Cd2 N1 C23 -167.6(13) 4_575 .
O3 Cd2 N1 C23 -116.6(8) . .
O4 Cd2 N1 C23 165.1(8) 2_656 .
O11 Cd2 N1 C23 36.4(8) . .
O1 Cd2 N1 C23 -35.2(8) . .
O8 Cd2 O1 C25 108.8(6) 4_575 .
O3 Cd2 O1 C25 21.0(6) . .
O4 Cd2 O1 C25 60.7(8) 2_656 .
N1 Cd2 O1 C25 -64.3(7) . .
O11 Cd2 O1 C25 -151.8(7) . .
O8 Cd2 O1 Cd1 -67.4(2) 4_575 .
O3 Cd2 O1 Cd1 -155.2(2) . .
O4 Cd2 O1 Cd1 -115.5(4) 2_656 .
N1 Cd2 O1 Cd1 119.4(2) . .
O11 Cd2 O1 Cd1 32.01(19) . .
O7 Cd1 O1 C25 -117.0(7) 4_575 .
O6 Cd1 O1 C25 58.9(7) 2_556 .
O9 Cd1 O1 C25 148.2(11) . .
O10B Cd1 O1 C25 -32.1(7) . .
O10A Cd1 O1 C25 -29.4(8) . .
O11 Cd1 O1 C25 152.7(7) . .
O7 Cd1 O1 Cd2 59.0(2) 4_575 .
O6 Cd1 O1 Cd2 -125.1(3) 2_556 .
O9 Cd1 O1 Cd2 -35.7(12) . .
O10B Cd1 O1 Cd2 143.9(4) . .
O10A Cd1 O1 Cd2 146.6(5) . .
O11 Cd1 O1 Cd2 -31.27(19) . .
O8 Cd2 O3 C24 -134.1(9) 4_575 .
O4 Cd2 O3 C24 146.2(9) 2_656 .
N1 Cd2 O3 C24 53.1(9) . .
O11 Cd2 O3 C24 -34.5(12) . .
O1 Cd2 O3 C24 -49.7(9) . .
O8 Cd2 O11 Cd1 49.0(2) 4_575 .
O3 Cd2 O11 Cd1 -48.2(5) . .
O4 Cd2 O11 Cd1 130.9(2) 2_656 .
N1 Cd2 O11 Cd1 -134.7(2) . .
O1 Cd2 O11 Cd1 -32.29(18) . .
O7 Cd1 O11 Cd2 -57.7(2) 4_575 .
O6 Cd1 O11 Cd2 123.8(3) 2_556 .
O9 Cd1 O11 Cd2 -149.2(3) . .
O10B Cd1 O11 Cd2 22.4(8) . .
O10A Cd1 O11 Cd2 -112(12) . .
O1 Cd1 O11 Cd2 31.93(19) . .
C6 C1 C2 C3 1.1(12) . .
C6 C1 C2 C7 177.8(7) . .
C1 C2 C3 C4 0.2(11) . .
C7 C2 C3 C4 -176.4(7) . .
C1 C2 C3 C13 -179.2(7) . .
C7 C2 C3 C13 4.2(11) . .
C2 C3 C4 C5 -1.4(12) . .
C13 C3 C4 C5 178.0(7) . .
C3 C4 C5 C6 1.2(11) . .
C3 C4 C5 C25 179.6(7) . .
C4 C5 C6 C1 0.1(11) . .
C25 C5 C6 C1 -178.1(7) . .
C4 C5 C6 C24 178.9(7) . .
C25 C5 C6 C24 0.8(11) . .
C2 C1 C6 C5 -1.2(11) . .
C2 C1 C6 C24 179.8(7) . .
C3 C2 C7 C8 -122.7(9) . .
C1 C2 C7 C8 60.8(10) . .
C3 C2 C7 C12 55.8(10) . .
C1 C2 C7 C12 -120.8(8) . .
C12 C7 C8 C9 -4.7(13) . .
C2 C7 C8 C9 173.7(7) . .
C7 C8 C9 C10 2.2(13) . .
C8 C9 C10 C11 0.5(13) . .
C8 C9 C10 C26 -175.1(7) . .
C9 C10 C11 C12 -0.8(13) . .
C26 C10 C11 C12 175.0(8) . .
C10 C11 C12 C7 -1.6(13) . .
C8 C7 C12 C11 4.4(13) . .
C2 C7 C12 C11 -174.0(7) . .
C2 C3 C13 C18 -119.1(9) . .
C4 C3 C13 C18 61.5(10) . .
C2 C3 C13 C14 63.1(11) . .
C4 C3 C13 C14 -116.3(9) . .
C18 C13 C14 C15 0.6(13) . .
C3 C13 C14 C15 178.3(8) . .
C13 C14 C15 C16 1.2(14) . .
C14 C15 C16 C17 -0.6(14) . .
C14 C15 C16 C27 -179.0(8) . .
C15 C16 C17 C18 -1.7(13) . .
C27 C16 C17 C18 176.8(8) . .
C14 C13 C18 C17 -2.9(13) . .
C3 C13 C18 C17 179.3(7) . .
C16 C17 C18 C13 3.4(13) . .
C23 N1 C19 C20 -3.2(14) . .
Cd2 N1 C19 C20 -174.4(8) . .
N1 C19 C20 C21 3.0(16) . .
C19 C20 C21 C22 -1.1(14) . .
C19 C20 C21 C21 177.9(10) . 3_677
C20 C21 C22 C23 -0.3(14) . .
C21 C21 C22 C23 -179.3(10) 3_677 .
C19 N1 C23 C22 1.7(15) . .
Cd2 N1 C23 C22 172.2(8) . .
C21 C22 C23 N1 0.0(17) . .
Cd2 O3 C24 O4 -176.7(6) . .
Cd2 O3 C24 C6 0.9(13) . .
Cd2 O4 C24 O3 32.4(8) 2_646 .
Cd2 O4 C24 C6 -145.3(5) 2_646 .
C5 C6 C24 O3 51.8(11) . .
C1 C6 C24 O3 -129.2(8) . .
C5 C6 C24 O4 -130.5(8) . .
C1 C6 C24 O4 48.4(9) . .
Cd2 O1 C25 O2 -141.9(8) . .
Cd1 O1 C25 O2 33.1(12) . .
Cd2 O1 C25 C5 45.1(10) . .
Cd1 O1 C25 C5 -139.9(6) . .
C4 C5 C25 O1 104.3(9) . .
C6 C5 C25 O1 -77.5(10) . .
C4 C5 C25 O2 -69.1(10) . .
C6 C5 C25 O2 109.1(10) . .
Cd1 O7 C26 O8 52.7(11) 4_576 .
Cd1 O7 C26 C10 -128.4(6) 4_576 .
Cd2 O8 C26 O7 -30.0(12) 4_576 .
Cd2 O8 C26 C10 151.0(5) 4_576 .
C11 C10 C26 O7 10.9(11) . .
C9 C10 C26 O7 -173.5(8) . .
C11 C10 C26 O8 -170.0(8) . .
C9 C10 C26 O8 5.6(11) . .
Cd1 O6 C27 O5 10.5(14) 2_546 .
Cd1 O6 C27 C16 -167.4(6) 2_546 .
C15 C16 C27 O5 154.8(9) . .
C17 C16 C27 O5 -23.6(13) . .
C15 C16 C27 O6 -27.1(13) . .
C17 C16 C27 O6 154.5(9) . .
